data_7150753
loop_
_publ_author_name
'Plietzsch, Oliver'
'Schilling, Christine Inge'
'Tolev, Mariyan'
'Nieger, Martin'
'Richert, Clemens'
'Muller, Thierry'
'Br\"ase, Stefan'

_publ_section_title
;
 Four-fold click reactions: Generation of tetrahedral methane- and
 adamantane-based building blocks for higher-order molecular assemblies
;
_journal_issue 22
_journal_name_full 'Organic &amp; Biomolecular Chemistry'
_journal_page_first 4734
_journal_page_last 4743
_journal_paper_doi 10.1039/b912189g
_journal_volume 7
_journal_year 2009
_chemical_formula_moiety 'C25 H16 N12'
_chemical_formula_sum 'C25 H16 N12'
_chemical_formula_weight 484.50
_chemical_name_common Tetrakis(4-azidophenyl)methane
_chemical_name_systematic
;
Tetrakis(4-azidophenyl)methane
;
_space_group_IT_number 15
_symmetry_cell_setting monoclinic
_symmetry_space_group_name_Hall '-C 2yc'
_symmetry_space_group_name_H-M 'C 1 2/c 1'
_atom_sites_solution_hydrogens geom
_atom_sites_solution_primary direct
_atom_sites_solution_secondary difmap
_audit_creation_method SHELXL-97
_cell_angle_alpha 90.00
_cell_angle_beta 111.37(1)
_cell_angle_gamma 90.00
_cell_formula_units_Z 4
_cell_length_a 18.728(1)
_cell_length_b 7.137(1)
_cell_length_c 18.265(1)
_cell_measurement_reflns_used 62
_cell_measurement_temperature 123(2)
_cell_measurement_theta_max 25
_cell_measurement_theta_min 1
_cell_volume 2273.5(4)
_computing_cell_refinement 'EVALCCD (Duisenberg et al., 2003)'
_computing_data_collection 'Collect (Nonius, 1998)'
_computing_data_reduction 'EVALCCD (Duisenberg et al., 2003)'
_computing_molecular_graphics XP
_computing_publication_material 'SHELXL-97 (Sheldrick, 1997)'
_computing_structure_refinement 'SHELXL-97 (Sheldrick, 1997)'
_computing_structure_solution 'SHELXS-97 (Sheldrick, 1990)'
_diffrn_ambient_temperature 123(2)
_diffrn_measured_fraction_theta_full 0.996
_diffrn_measured_fraction_theta_max 0.988
_diffrn_measurement_device_type 'Bruker-Nonius KappaCCD'
_diffrn_measurement_method 'rotation in phi and omega, 2 deg.'
_diffrn_radiation_monochromator graphite
_diffrn_radiation_source 'fine-focus sealed tube'
_diffrn_radiation_type MoK\a
_diffrn_radiation_wavelength 0.71073
_diffrn_reflns_av_R_equivalents 0.0460
_diffrn_reflns_av_sigmaI/netI 0.0626
_diffrn_reflns_limit_h_max 24
_diffrn_reflns_limit_h_min -21
_diffrn_reflns_limit_k_max 7
_diffrn_reflns_limit_k_min -9
_diffrn_reflns_limit_l_max 20
_diffrn_reflns_limit_l_min -23
_diffrn_reflns_number 8191
_diffrn_reflns_theta_full 25.00
_diffrn_reflns_theta_max 27.48
_diffrn_reflns_theta_min 3.08
_exptl_absorpt_coefficient_mu 0.094
_exptl_absorpt_correction_type none
_exptl_crystal_colour yellow
_exptl_crystal_density_diffrn 1.416
_exptl_crystal_density_meas ?
_exptl_crystal_density_method 'not measured'
_exptl_crystal_description rods
_exptl_crystal_F_000 1000
_exptl_crystal_size_max 0.30
_exptl_crystal_size_mid 0.15
_exptl_crystal_size_min 0.10
_refine_diff_density_max 0.287
_refine_diff_density_min -0.252
_refine_diff_density_rms 0.052
_refine_ls_extinction_method none
_refine_ls_goodness_of_fit_ref 1.013
_refine_ls_hydrogen_treatment constr
_refine_ls_matrix_type full
_refine_ls_number_parameters 168
_refine_ls_number_reflns 2578
_refine_ls_number_restraints 0
_refine_ls_restrained_S_all 1.013
_refine_ls_R_factor_all 0.0935
_refine_ls_R_factor_gt 0.0510
_refine_ls_shift/su_max 0.000
_refine_ls_shift/su_mean 0.000
_refine_ls_structure_factor_coef Fsqd
_refine_ls_weighting_details 'calc w=1/[\s^2^(Fo^2^)+(0.0482P)^2^+1.3862P] where P=(Fo^2^+2Fc^2^)/3'
_refine_ls_weighting_scheme calc
_refine_ls_wR_factor_gt 0.1006
_refine_ls_wR_factor_ref 0.1161
_reflns_number_gt 1710
_reflns_number_total 2578
_reflns_threshold_expression >2sigma(I)
_cod_data_source_file b912189g.txt
_cod_data_source_block sb091_hy_compound_7
_cod_depositor_comments
;
The following automatic conversions were performed:

'_exptl_crystal_density_meas' value 'none' was changed to '?' - the
value is perceived as not measured.

Automatic conversion script
Id: cif_fix_values 3008 2015-01-20 13:52:24Z robertas 
;
_cod_original_sg_symbol_H-M 'C 2/c'
_cod_database_code 7150753

loop_
_symmetry_equiv_pos_as_xyz
'x, y, z'
'-x, y, -z+1/2'
'x+1/2, y+1/2, z'
'-x+1/2, y+1/2, -z+1/2'
'-x, -y, -z'
'x, -y, z-1/2'
'-x+1/2, -y+1/2, -z'
'x+1/2, -y+1/2, z-1/2'

loop_
_atom_site_label
_atom_site_type_symbol
_atom_site_fract_x
_atom_site_fract_y
_atom_site_fract_z
_atom_site_U_iso_or_equiv
_atom_site_adp_type
_atom_site_occupancy
_atom_site_symmetry_multiplicity
_atom_site_calc_flag
_atom_site_refinement_flags
_atom_site_disorder_assembly
_atom_site_disorder_group
C1 C 0.5000 0.4620(3) 0.2500 0.0169(5) Uani 1 2 d S . .
C11 C 0.43869(11) 0.3324(2) 0.19220(10) 0.0184(4) Uani 1 1 d . . .
C12 C 0.36075(11) 0.3430(2) 0.17843(11) 0.0209(4) Uani 1 1 d . . .
H12 H 0.3429 0.4349 0.2053 0.025 Uiso 1 1 calc R . .
C13 C 0.30808(11) 0.2216(2) 0.12605(11) 0.0218(4) Uani 1 1 d . . .
H13 H 0.2550 0.2313 0.1174 0.026 Uiso 1 1 calc R . .
C14 C 0.33384(11) 0.0866(2) 0.08672(11) 0.0203(4) Uani 1 1 d . . .
C15 C 0.41151(11) 0.0720(2) 0.10059(11) 0.0219(4) Uani 1 1 d . . .
H15 H 0.4295 -0.0207 0.0742 0.026 Uiso 1 1 calc R . .
C16 C 0.46262(11) 0.1928(2) 0.15302(11) 0.0209(4) Uani 1 1 d . . .
H16 H 0.5158 0.1803 0.1626 0.025 Uiso 1 1 calc R . .
N11 N 0.28518(9) -0.0456(2) 0.03277(10) 0.0265(4) Uani 1 1 d . . .
N12 N 0.21563(10) -0.0327(2) 0.02104(10) 0.0251(4) Uani 1 1 d . . .
N13 N 0.15144(11) -0.0360(2) 0.00541(11) 0.0366(5) Uani 1 1 d . . .
C21 C 0.53677(10) 0.5945(2) 0.20621(11) 0.0180(4) Uani 1 1 d . . .
C22 C 0.52105(11) 0.5879(3) 0.12594(11) 0.0220(4) Uani 1 1 d . . .
H22 H 0.4885 0.4922 0.0952 0.026 Uiso 1 1 calc R . .
C23 C 0.55213(11) 0.7189(3) 0.08967(12) 0.0248(4) Uani 1 1 d . . .
H23 H 0.5402 0.7133 0.0345 0.030 Uiso 1 1 calc R . .
C24 C 0.60021(11) 0.8570(2) 0.13376(12) 0.0230(4) Uani 1 1 d . . .
C25 C 0.61804(11) 0.8642(2) 0.21427(11) 0.0214(4) Uani 1 1 d . . .
H25 H 0.6521 0.9572 0.2451 0.026 Uiso 1 1 calc R . .
C26 C 0.58588(11) 0.7352(2) 0.24925(11) 0.0204(4) Uani 1 1 d . . .
H26 H 0.5975 0.7424 0.3043 0.025 Uiso 1 1 calc R . .
N21 N 0.62729(11) 0.9898(2) 0.09128(11) 0.0333(4) Uani 1 1 d . . .
N22 N 0.67104(11) 1.1132(3) 0.13145(11) 0.0350(5) Uani 1 1 d . . .
N23 N 0.71085(13) 1.2327(3) 0.16039(13) 0.0548(6) Uani 1 1 d . . .

loop_
_atom_site_aniso_label
_atom_site_aniso_U_11
_atom_site_aniso_U_22
_atom_site_aniso_U_33
_atom_site_aniso_U_23
_atom_site_aniso_U_13
_atom_site_aniso_U_12
C1 0.0181(14) 0.0158(12) 0.0149(14) 0.000 0.0037(11) 0.000
C11 0.0214(10) 0.0151(9) 0.0168(10) 0.0030(7) 0.0047(8) 0.0006(7)
C12 0.0250(11) 0.0160(9) 0.0220(11) 0.0003(7) 0.0091(9) 0.0021(7)
C13 0.0174(10) 0.0222(9) 0.0238(11) 0.0027(8) 0.0051(8) 0.0011(7)
C14 0.0233(11) 0.0169(9) 0.0172(10) 0.0019(7) 0.0034(8) -0.0015(7)
C15 0.0263(11) 0.0174(9) 0.0214(11) -0.0003(7) 0.0080(9) 0.0021(7)
C16 0.0190(10) 0.0189(9) 0.0229(11) 0.0017(7) 0.0054(8) 0.0020(7)
N11 0.0220(10) 0.0261(9) 0.0294(10) -0.0055(7) 0.0071(8) -0.0055(7)
N12 0.0279(11) 0.0227(8) 0.0217(9) -0.0023(7) 0.0054(8) -0.0046(7)
N13 0.0240(11) 0.0420(11) 0.0385(12) -0.0058(8) 0.0051(9) -0.0049(8)
C21 0.0170(10) 0.0171(9) 0.0189(10) 0.0015(7) 0.0054(8) 0.0032(7)
C22 0.0221(11) 0.0224(9) 0.0203(11) -0.0030(8) 0.0064(8) -0.0001(8)
C23 0.0276(11) 0.0296(10) 0.0187(10) -0.0011(8) 0.0104(9) 0.0017(8)
C24 0.0223(11) 0.0228(10) 0.0266(12) 0.0049(8) 0.0121(9) 0.0030(8)
C25 0.0203(10) 0.0195(9) 0.0223(11) -0.0010(7) 0.0054(8) -0.0006(7)
C26 0.0219(10) 0.0195(9) 0.0180(10) 0.0003(7) 0.0051(8) 0.0021(7)
N21 0.0371(11) 0.0368(10) 0.0294(11) -0.0011(8) 0.0159(9) -0.0131(8)
N22 0.0311(11) 0.0400(11) 0.0337(11) 0.0134(9) 0.0115(9) -0.0030(9)
N23 0.0531(14) 0.0527(13) 0.0465(14) 0.0123(10) 0.0040(11) -0.0281(11)

loop_
_atom_type_symbol
_atom_type_description
_atom_type_scat_dispersion_real
_atom_type_scat_dispersion_imag
_atom_type_scat_source
C C 0.0033 0.0016 'International Tables Vol C Tables 4.2.6.8 and 6.1.1.4'
H H 0.0000 0.0000 'International Tables Vol C Tables 4.2.6.8 and 6.1.1.4'
N N 0.0061 0.0033 'International Tables Vol C Tables 4.2.6.8 and 6.1.1.4'

loop_
_geom_angle_atom_site_label_1
_geom_angle_atom_site_label_2
_geom_angle_atom_site_label_3
_geom_angle
_geom_angle_site_symmetry_1
_geom_angle_site_symmetry_3
_geom_angle_publ_flag
C11 C1 C11 106.76(19) . 2_655 ?
C11 C1 C21 111.71(9) . . ?
C11 C1 C21 110.89(9) 2_655 . ?
C11 C1 C21 110.89(9) . 2_655 ?
C11 C1 C21 111.71(9) 2_655 2_655 ?
C21 C1 C21 104.96(19) . 2_655 ?
C12 C11 C16 117.33(16) . . ?
C12 C11 C1 123.99(15) . . ?
C16 C11 C1 118.66(15) . . ?
C11 C12 C13 121.56(17) . . ?
C11 C12 H12 119.2 . . ?
C13 C12 H12 119.2 . . ?
C14 C13 C12 119.51(17) . . ?
C14 C13 H13 120.2 . . ?
C12 C13 H13 120.2 . . ?
C15 C14 C13 119.79(17) . . ?
C15 C14 N11 116.08(16) . . ?
C13 C14 N11 124.11(17) . . ?
C16 C15 C14 119.69(17) . . ?
C16 C15 H15 120.2 . . ?
C14 C15 H15 120.2 . . ?
C15 C16 C11 122.10(17) . . ?
C15 C16 H16 118.9 . . ?
C11 C16 H16 118.9 . . ?
N12 N11 C14 115.76(16) . . ?
N13 N12 N11 173.01(19) . . ?
C22 C21 C26 117.55(17) . . ?
C22 C21 C1 124.12(15) . . ?
C26 C21 C1 118.26(15) . . ?
C21 C22 C23 121.09(18) . . ?
C21 C22 H22 119.5 . . ?
C23 C22 H22 119.5 . . ?
C24 C23 C22 119.99(19) . . ?
C24 C23 H23 120.0 . . ?
C22 C23 H23 120.0 . . ?
C23 C24 C25 120.01(17) . . ?
C23 C24 N21 116.23(18) . . ?
C25 C24 N21 123.74(17) . . ?
C26 C25 C24 119.36(17) . . ?
C26 C25 H25 120.3 . . ?
C24 C25 H25 120.3 . . ?
C25 C26 C21 121.98(18) . . ?
C25 C26 H26 119.0 . . ?
C21 C26 H26 119.0 . . ?
N22 N21 C24 115.90(17) . . ?
N23 N22 N21 172.5(2) . . ?

loop_
_geom_bond_atom_site_label_1
_geom_bond_atom_site_label_2
_geom_bond_distance
_geom_bond_site_symmetry_2
_geom_bond_publ_flag
C1 C11 1.551(2) . ?
C1 C11 1.551(2) 2_655 ?
C1 C21 1.552(2) . ?
C1 C21 1.552(2) 2_655 ?
C11 C12 1.390(2) . ?
C11 C16 1.393(2) . ?
C12 C13 1.397(3) . ?
C12 H12 0.9500 . ?
C13 C14 1.389(3) . ?
C13 H13 0.9500 . ?
C14 C15 1.386(3) . ?
C14 N11 1.428(2) . ?
C15 C16 1.382(3) . ?
C15 H15 0.9500 . ?
C16 H16 0.9500 . ?
N11 N12 1.244(2) . ?
N12 N13 1.130(2) . ?
C21 C22 1.387(3) . ?
C21 C26 1.395(3) . ?
C22 C23 1.390(3) . ?
C22 H22 0.9500 . ?
C23 C24 1.379(3) . ?
C23 H23 0.9500 . ?
C24 C25 1.385(3) . ?
C24 N21 1.430(2) . ?
C25 C26 1.378(3) . ?
C25 H25 0.9500 . ?
C26 H26 0.9500 . ?
N21 N22 1.244(2) . ?
N22 N23 1.130(3) . ?

loop_
_geom_hbond_atom_site_label_D
_geom_hbond_atom_site_label_H
_geom_hbond_atom_site_label_A
_geom_hbond_distance_DH
_geom_hbond_distance_HA
_geom_hbond_distance_DA
_geom_hbond_angle_DHA
_geom_hbond_site_symmetry_A
C22 H22 N13 0.95 2.61 3.268(3) 126.3 7

loop_
_geom_torsion_atom_site_label_1
_geom_torsion_atom_site_label_2
_geom_torsion_atom_site_label_3
_geom_torsion_atom_site_label_4
_geom_torsion
_geom_torsion_site_symmetry_1
_geom_torsion_site_symmetry_2
_geom_torsion_site_symmetry_3
_geom_torsion_site_symmetry_4
_geom_torsion_publ_flag
C11 C1 C11 C12 125.63(19) 2_655 . . . ?
C21 C1 C11 C12 -112.98(17) . . . . ?
C21 C1 C11 C12 3.7(2) 2_655 . . . ?
C11 C1 C11 C16 -52.43(13) 2_655 . . . ?
C21 C1 C11 C16 69.0(2) . . . . ?
C21 C1 C11 C16 -174.34(15) 2_655 . . . ?
C16 C11 C12 C13 -1.5(3) . . . . ?
C1 C11 C12 C13 -179.54(16) . . . . ?
C11 C12 C13 C14 0.1(3) . . . . ?
C12 C13 C14 C15 0.9(3) . . . . ?
C12 C13 C14 N11 179.22(17) . . . . ?
C13 C14 C15 C16 -0.5(3) . . . . ?
N11 C14 C15 C16 -178.96(16) . . . . ?
C14 C15 C16 C11 -0.9(3) . . . . ?
C12 C11 C16 C15 1.9(3) . . . . ?
C1 C11 C16 C15 -179.94(16) . . . . ?
C15 C14 N11 N12 179.46(17) . . . . ?
C13 C14 N11 N12 1.1(3) . . . . ?
C14 N11 N12 N13 -179(100) . . . . ?
C11 C1 C21 C22 -4.6(2) . . . . ?
C11 C1 C21 C22 114.32(17) 2_655 . . . ?
C21 C1 C21 C22 -124.89(19) 2_655 . . . ?
C11 C1 C21 C26 172.07(15) . . . . ?
C11 C1 C21 C26 -69.0(2) 2_655 . . . ?
C21 C1 C21 C26 51.83(13) 2_655 . . . ?
C26 C21 C22 C23 -1.1(3) . . . . ?
C1 C21 C22 C23 175.64(16) . . . . ?
C21 C22 C23 C24 0.8(3) . . . . ?
C22 C23 C24 C25 0.5(3) . . . . ?
C22 C23 C24 N21 -177.78(17) . . . . ?
C23 C24 C25 C26 -1.5(3) . . . . ?
N21 C24 C25 C26 176.65(18) . . . . ?
C24 C25 C26 C21 1.2(3) . . . . ?
C22 C21 C26 C25 0.1(3) . . . . ?
C1 C21 C26 C25 -176.87(16) . . . . ?
C23 C24 N21 N22 -179.52(18) . . . . ?
C25 C24 N21 N22 2.2(3) . . . . ?
C24 N21 N22 N23 -179(100) . . . . ?
